data_7109979
loop_
_publ_author_name
'Kano, Naokazu'
'Yanaizumi, Kazuhide'
'Meng, Xiangtai'
'Havare, Nizam'
'Kawashima, Takayuki'

_publ_section_title
;
 Synthesis of a phosphine imide bearing a hydrosilane moiety, and its
 water-driven reduction to a phosphine
;
_journal_coden_ASTM CHCOFS
_journal_issue 88
_journal_name_full 'Chemical Communications (Cambridge, United Kingdom)'
_journal_page_first 10373
_journal_page_last 10375
_journal_paper_doi 10.1039/c3cc43955k
_journal_volume 49
_journal_year 2013
_chemical_formula_moiety 'C25 H32 N P Si'
_chemical_formula_sum 'C25 H32 N P Si'
_chemical_formula_weight 405.58
_space_group_IT_number 14
_symmetry_cell_setting monoclinic
_symmetry_space_group_name_Hall '-P 2yn'
_symmetry_space_group_name_H-M 'P 1 21/n 1'
_atom_sites_solution_hydrogens geom
_atom_sites_solution_primary direct
_atom_sites_solution_secondary difmap
_audit_creation_method SHELXL-97
_cell_angle_alpha 90.00
_cell_angle_beta 97.8059(11)
_cell_angle_gamma 90.00
_cell_formula_units_Z 4
_cell_length_a 8.745(2)
_cell_length_b 16.531(4)
_cell_length_c 16.017(4)
_cell_measurement_reflns_used 7415
_cell_measurement_temperature 120(2)
_cell_measurement_theta_max 27.4835
_cell_measurement_theta_min 3.0863
_cell_volume 2294.0(10)
_computing_cell_refinement 'CrystalClear (Rigaku Corp., 2000)'
_computing_data_collection 'CrystalClear (Rigaku Corp., 2000)'
_computing_data_reduction 'CrystalClear (Rigaku Corp., 2000)'
_computing_structure_refinement 'SHELXL-97 (Sheldrick, 1997)'
_computing_structure_solution 'SHELXS-97 (Sheldrick, 1990)'
_diffrn_ambient_temperature 120(2)
_diffrn_detector_area_resol_mean 14.5666
_diffrn_measured_fraction_theta_full 0.988
_diffrn_measured_fraction_theta_max 0.988
_diffrn_measurement_device
;
Mercury CCD (2x2 bin mode)
;
_diffrn_measurement_method dtintegrate.ref
_diffrn_radiation_detector CCD
_diffrn_radiation_monochromator graphite
_diffrn_radiation_source 'fine-focus sealed tube'
_diffrn_radiation_type MoK\a
_diffrn_radiation_wavelength 0.71070
_diffrn_reflns_av_R_equivalents 0.0181
_diffrn_reflns_av_sigmaI/netI 0.0254
_diffrn_reflns_limit_h_max 11
_diffrn_reflns_limit_h_min -11
_diffrn_reflns_limit_k_max 21
_diffrn_reflns_limit_k_min -18
_diffrn_reflns_limit_l_max 18
_diffrn_reflns_limit_l_min -20
_diffrn_reflns_number 17061
_diffrn_reflns_theta_full 27.48
_diffrn_reflns_theta_max 27.48
_diffrn_reflns_theta_min 3.08
_diffrn_source_current 40.0000
_diffrn_source_power 2.0000
_diffrn_source_voltage 50.0000
_exptl_absorpt_coefficient_mu 0.183
_exptl_absorpt_correction_T_max 0.9473
_exptl_absorpt_correction_T_min 0.8984
_exptl_absorpt_correction_type multi-scan
_exptl_absorpt_process_details
;
Jacobson, R (1998), Private communication
;
_exptl_crystal_colour Colorless
_exptl_crystal_density_diffrn 1.174
_exptl_crystal_density_method 'not measured'
_exptl_crystal_description Block
_exptl_crystal_F_000 872
_exptl_crystal_size_max 0.60
_exptl_crystal_size_mid 0.40
_exptl_crystal_size_min 0.30
_refine_diff_density_max 0.430
_refine_diff_density_min -0.307
_refine_diff_density_rms 0.047
_refine_ls_extinction_method none
_refine_ls_goodness_of_fit_ref 1.076
_refine_ls_hydrogen_treatment riding
_refine_ls_matrix_type full
_refine_ls_number_parameters 259
_refine_ls_number_reflns 5207
_refine_ls_number_restraints 0
_refine_ls_restrained_S_all 1.076
_refine_ls_R_factor_all 0.0363
_refine_ls_R_factor_gt 0.0335
_refine_ls_shift/su_max 0.001
_refine_ls_shift/su_mean 0.000
_refine_ls_structure_factor_coef Fsqd
_refine_ls_weighting_details 'calc w=1/[\s^2^(Fo^2^)+(0.0472P)^2^+0.7643P] where P=(Fo^2^+2Fc^2^)/3'
_refine_ls_weighting_scheme calc
_refine_ls_wR_factor_gt 0.0908
_refine_ls_wR_factor_ref 0.0928
_reflns_number_gt 4740
_reflns_number_total 5207
_reflns_threshold_expression >2sigma(I)
_cod_data_source_file c3cc43955k.txt
_cod_data_source_block me3si2
_cod_original_sg_symbol_H-M 'P 21/n'
_cod_database_code 7109979

loop_
_symmetry_equiv_pos_as_xyz
'x, y, z'
'-x+1/2, y+1/2, -z+1/2'
'-x, -y, -z'
'x-1/2, -y-1/2, z-1/2'

loop_
_atom_site_label
_atom_site_type_symbol
_atom_site_fract_x
_atom_site_fract_y
_atom_site_fract_z
_atom_site_U_iso_or_equiv
_atom_site_adp_type
_atom_site_occupancy
_atom_site_symmetry_multiplicity
_atom_site_calc_flag
_atom_site_refinement_flags
Si1 Si 0.71353(4) -0.006218(19) 0.39963(2) 0.01675(9) Uani 1 1 d .
C1 C 0.87969(13) -0.02135(7) 0.33570(7) 0.0158(2) Uani 1 1 d .
C2 C 0.97414(14) -0.08802(7) 0.36129(8) 0.0199(2) Uani 1 1 d .
H1 H 0.9506 -0.1194 0.4076 0.024 Uiso 1 1 calc R
C3 C 1.10025(14) -0.11042(7) 0.32237(8) 0.0218(3) Uani 1 1 d .
H2 H 1.1595 -0.1567 0.3412 0.026 Uiso 1 1 calc R
C4 C 1.13868(13) -0.06487(7) 0.25617(8) 0.0211(2) Uani 1 1 d .
H3 H 1.2252 -0.0792 0.2292 0.025 Uiso 1 1 calc R
C5 C 1.04956(13) 0.00222(7) 0.22924(8) 0.0180(2) Uani 1 1 d .
H4 H 1.0773 0.0341 0.1843 0.022 Uiso 1 1 calc R
C6 C 0.91999(12) 0.02398(6) 0.26669(7) 0.0147(2) Uani 1 1 d .
P1 P 0.80918(3) 0.111283(16) 0.222275(18) 0.01344(8) Uani 1 1 d .
C7 C 0.88343(13) 0.19659(7) 0.28848(7) 0.0166(2) Uani 1 1 d .
C8 C 1.03253(14) 0.19553(8) 0.33257(8) 0.0236(3) Uani 1 1 d .
H5 H 1.0945 0.1484 0.3314 0.028 Uiso 1 1 calc R
C9 C 1.09095(16) 0.26291(8) 0.37812(9) 0.0306(3) Uani 1 1 d .
H6 H 1.1923 0.2616 0.4082 0.037 Uiso 1 1 calc R
C10 C 1.00195(18) 0.33198(8) 0.37985(8) 0.0297(3) Uani 1 1 d .
H7 H 1.0428 0.3781 0.4105 0.036 Uiso 1 1 calc R
C11 C 0.85342(17) 0.33392(8) 0.33695(9) 0.0283(3) Uani 1 1 d .
H8 H 0.7922 0.3812 0.3383 0.034 Uiso 1 1 calc R
C12 C 0.79415(15) 0.26634(8) 0.29190(8) 0.0230(3) Uani 1 1 d .
H9 H 0.6918 0.2676 0.2631 0.028 Uiso 1 1 calc R
C13 C 0.88533(12) 0.13319(7) 0.12363(7) 0.0160(2) Uani 1 1 d .
C14 C 0.97572(14) 0.20059(7) 0.11142(8) 0.0216(2) Uani 1 1 d .
H10 H 1.0026 0.2378 0.1562 0.026 Uiso 1 1 calc R
C15 C 1.02681(16) 0.21366(8) 0.03388(9) 0.0286(3) Uani 1 1 d .
H11 H 1.0880 0.2598 0.0260 0.034 Uiso 1 1 calc R
C16 C 0.98895(16) 0.15975(9) -0.03181(9) 0.0289(3) Uani 1 1 d .
H12 H 1.0246 0.1687 -0.0845 0.035 Uiso 1 1 calc R
C17 C 0.89860(15) 0.09239(8) -0.02047(8) 0.0257(3) Uani 1 1 d .
H13 H 0.8723 0.0553 -0.0654 0.031 Uiso 1 1 calc R
C18 C 0.84697(14) 0.07945(7) 0.05650(8) 0.0206(2) Uani 1 1 d .
H14 H 0.7848 0.0335 0.0638 0.025 Uiso 1 1 calc R
N1 N 0.63588(11) 0.08892(6) 0.21377(6) 0.0171(2) Uani 1 1 d .
C19 C 0.49504(13) 0.12476(7) 0.16871(8) 0.0177(2) Uani 1 1 d .
C20 C 0.52235(14) 0.19252(7) 0.10674(8) 0.0220(2) Uani 1 1 d .
H15 H 0.5809 0.2364 0.1373 0.033 Uiso 1 1 calc R
H16 H 0.4228 0.2133 0.0798 0.033 Uiso 1 1 calc R
H17 H 0.5807 0.1711 0.0636 0.033 Uiso 1 1 calc R
C21 C 0.40602(14) 0.05701(8) 0.11743(9) 0.0256(3) Uani 1 1 d .
H18 H 0.4678 0.0365 0.0753 0.038 Uiso 1 1 calc R
H19 H 0.3081 0.0784 0.0890 0.038 Uiso 1 1 calc R
H20 H 0.3855 0.0129 0.1553 0.038 Uiso 1 1 calc R
C22 C 0.39541(14) 0.15704(8) 0.23321(8) 0.0251(3) Uani 1 1 d .
H21 H 0.3771 0.1137 0.2724 0.038 Uiso 1 1 calc R
H22 H 0.2964 0.1761 0.2038 0.038 Uiso 1 1 calc R
H23 H 0.4491 0.2019 0.2647 0.038 Uiso 1 1 calc R
C23 C 0.76367(16) -0.06332(8) 0.50114(8) 0.0268(3) Uani 1 1 d .
H24 H 0.6868 -0.0517 0.5387 0.040 Uiso 1 1 calc R
H25 H 0.8660 -0.0466 0.5283 0.040 Uiso 1 1 calc R
H26 H 0.7644 -0.1215 0.4894 0.040 Uiso 1 1 calc R
C24 C 0.53410(14) -0.05306(8) 0.34447(8) 0.0233(3) Uani 1 1 d .
H27 H 0.4493 -0.0444 0.3777 0.035 Uiso 1 1 calc R
H28 H 0.5504 -0.1112 0.3379 0.035 Uiso 1 1 calc R
H29 H 0.5081 -0.0282 0.2888 0.035 Uiso 1 1 calc R
C25 C 0.68555(15) 0.10110(8) 0.43107(8) 0.0237(3) Uani 1 1 d .
H30 H 0.6425 0.1325 0.3815 0.036 Uiso 1 1 calc R
H31 H 0.7851 0.1242 0.4550 0.036 Uiso 1 1 calc R
H32 H 0.6143 0.1029 0.4733 0.036 Uiso 1 1 calc R

loop_
_atom_site_aniso_label
_atom_site_aniso_U_11
_atom_site_aniso_U_22
_atom_site_aniso_U_33
_atom_site_aniso_U_23
_atom_site_aniso_U_13
_atom_site_aniso_U_12
Si1 0.01809(16) 0.01673(16) 0.01624(17) 0.00020(11) 0.00526(12) 0.00002(11)
C1 0.0159(5) 0.0144(5) 0.0170(5) -0.0018(4) 0.0015(4) -0.0017(4)
C2 0.0210(5) 0.0165(5) 0.0225(6) 0.0027(4) 0.0041(5) -0.0002(4)
C3 0.0199(5) 0.0166(5) 0.0285(7) 0.0018(5) 0.0025(5) 0.0044(4)
C4 0.0152(5) 0.0218(6) 0.0267(6) -0.0011(5) 0.0048(4) 0.0023(4)
C5 0.0161(5) 0.0198(5) 0.0184(6) 0.0016(4) 0.0035(4) -0.0004(4)
C6 0.0142(5) 0.0130(5) 0.0166(5) -0.0012(4) 0.0007(4) -0.0001(4)
P1 0.01371(14) 0.01249(14) 0.01440(15) -0.00004(10) 0.00295(10) -0.00024(9)
C7 0.0206(5) 0.0149(5) 0.0146(5) -0.0006(4) 0.0037(4) -0.0028(4)
C8 0.0248(6) 0.0207(6) 0.0240(6) -0.0003(5) -0.0008(5) -0.0011(5)
C9 0.0329(7) 0.0278(7) 0.0278(7) -0.0018(5) -0.0072(5) -0.0081(5)
C10 0.0470(8) 0.0197(6) 0.0210(6) -0.0027(5) 0.0001(6) -0.0102(5)
C11 0.0424(8) 0.0174(6) 0.0256(7) -0.0028(5) 0.0063(6) 0.0016(5)
C12 0.0253(6) 0.0196(6) 0.0239(6) -0.0026(5) 0.0030(5) 0.0012(5)
C13 0.0148(5) 0.0169(5) 0.0167(5) 0.0021(4) 0.0033(4) 0.0022(4)
C14 0.0218(6) 0.0196(6) 0.0238(6) 0.0042(5) 0.0042(5) -0.0014(4)
C15 0.0275(6) 0.0294(7) 0.0302(7) 0.0119(6) 0.0090(5) -0.0022(5)
C16 0.0284(6) 0.0393(8) 0.0209(6) 0.0106(6) 0.0098(5) 0.0071(6)
C17 0.0272(6) 0.0322(7) 0.0181(6) -0.0008(5) 0.0044(5) 0.0071(5)
C18 0.0218(5) 0.0208(6) 0.0198(6) -0.0009(5) 0.0049(4) 0.0010(4)
N1 0.0139(4) 0.0184(5) 0.0190(5) 0.0032(4) 0.0025(4) 0.0003(3)
C19 0.0146(5) 0.0179(5) 0.0203(6) 0.0007(4) 0.0020(4) 0.0017(4)
C20 0.0224(6) 0.0204(6) 0.0229(6) 0.0037(5) 0.0012(5) 0.0028(4)
C21 0.0226(6) 0.0239(6) 0.0283(7) -0.0006(5) -0.0033(5) -0.0029(5)
C22 0.0194(6) 0.0297(6) 0.0269(7) 0.0010(5) 0.0063(5) 0.0061(5)
C23 0.0306(6) 0.0295(7) 0.0212(6) 0.0047(5) 0.0069(5) 0.0018(5)
C24 0.0200(5) 0.0252(6) 0.0254(6) 0.0001(5) 0.0060(5) -0.0040(5)
C25 0.0295(6) 0.0220(6) 0.0211(6) -0.0032(5) 0.0091(5) 0.0008(5)

loop_
_atom_type_symbol
_atom_type_description
_atom_type_scat_dispersion_real
_atom_type_scat_dispersion_imag
_atom_type_scat_source
C C 0.0033 0.0016 'International Tables Vol C Tables 4.2.6.8 and 6.1.1.4'
H H 0.0000 0.0000 'International Tables Vol C Tables 4.2.6.8 and 6.1.1.4'
N N 0.0061 0.0033 'International Tables Vol C Tables 4.2.6.8 and 6.1.1.4'
P P 0.1023 0.0942 'International Tables Vol C Tables 4.2.6.8 and 6.1.1.4'
Si Si 0.0817 0.0704 'International Tables Vol C Tables 4.2.6.8 and 6.1.1.4'

loop_
_geom_angle_atom_site_label_1
_geom_angle_atom_site_label_2
_geom_angle_atom_site_label_3
_geom_angle
C24 Si1 C25 112.94(6)
C24 Si1 C23 106.51(6)
C25 Si1 C23 105.50(6)
C24 Si1 C1 110.22(6)
C25 Si1 C1 114.01(5)
C23 Si1 C1 107.08(6)
C2 C1 C6 116.31(10)
C2 C1 Si1 114.05(9)
C6 C1 Si1 129.64(8)
C3 C2 C1 123.34(11)
C3 C2 H1 118.3
C1 C2 H1 118.3
C4 C3 C2 119.41(11)
C4 C3 H2 120.3
C2 C3 H2 120.3
C3 C4 C5 119.30(11)
C3 C4 H3 120.4
C5 C4 H3 120.4
C4 C5 C6 121.65(11)
C4 C5 H4 119.2
C6 C5 H4 119.2
C5 C6 C1 119.97(10)
C5 C6 P1 116.97(9)
C1 C6 P1 123.06(8)
N1 P1 C6 107.86(5)
N1 P1 C7 120.08(5)
C6 P1 C7 104.79(5)
N1 P1 C13 115.94(5)
C6 P1 C13 104.84(5)
C7 P1 C13 101.86(5)
C8 C7 C12 118.61(11)
C8 C7 P1 121.14(9)
C12 C7 P1 120.15(9)
C9 C8 C7 120.45(12)
C9 C8 H5 119.8
C7 C8 H5 119.8
C10 C9 C8 120.25(12)
C10 C9 H6 119.9
C8 C9 H6 119.9
C9 C10 C11 120.08(12)
C9 C10 H7 120.0
C11 C10 H7 120.0
C10 C11 C12 119.80(12)
C10 C11 H8 120.1
C12 C11 H8 120.1
C11 C12 C7 120.79(12)
C11 C12 H9 119.6
C7 C12 H9 119.6
C14 C13 C18 118.71(11)
C14 C13 P1 123.91(9)
C18 C13 P1 117.37(9)
C15 C14 C13 120.35(12)
C15 C14 H10 119.8
C13 C14 H10 119.8
C16 C15 C14 120.36(12)
C16 C15 H11 119.8
C14 C15 H11 119.8
C15 C16 C17 119.83(12)
C15 C16 H12 120.1
C17 C16 H12 120.1
C18 C17 C16 119.93(13)
C18 C17 H13 120.0
C16 C17 H13 120.0
C17 C18 C13 120.82(12)
C17 C18 H14 119.6
C13 C18 H14 119.6
C19 N1 P1 133.96(8)
N1 C19 C22 108.96(10)
N1 C19 C21 107.43(9)
C22 C19 C21 108.69(10)
N1 C19 C20 114.77(9)
C22 C19 C20 109.49(10)
C21 C19 C20 107.33(10)
C19 C20 H15 109.5
C19 C20 H16 109.5
H15 C20 H16 109.5
C19 C20 H17 109.5
H15 C20 H17 109.5
H16 C20 H17 109.5
C19 C21 H18 109.5
C19 C21 H19 109.5
H18 C21 H19 109.5
C19 C21 H20 109.5
H18 C21 H20 109.5
H19 C21 H20 109.5
C19 C22 H21 109.5
C19 C22 H22 109.5
H21 C22 H22 109.5
C19 C22 H23 109.5
H21 C22 H23 109.5
H22 C22 H23 109.5
Si1 C23 H24 109.5
Si1 C23 H25 109.5
H24 C23 H25 109.5
Si1 C23 H26 109.5
H24 C23 H26 109.5
H25 C23 H26 109.5
Si1 C24 H27 109.5
Si1 C24 H28 109.5
H27 C24 H28 109.5
Si1 C24 H29 109.5
H27 C24 H29 109.5
H28 C24 H29 109.5
Si1 C25 H30 109.5
Si1 C25 H31 109.5
H30 C25 H31 109.5
Si1 C25 H32 109.5
H30 C25 H32 109.5
H31 C25 H32 109.5

loop_
_geom_bond_atom_site_label_1
_geom_bond_atom_site_label_2
_geom_bond_distance
Si1 C24 1.8617(13)
Si1 C25 1.8693(13)
Si1 C23 1.8796(14)
Si1 C1 1.9043(12)
C1 C2 1.4046(16)
C1 C6 1.4190(16)
C2 C3 1.3888(17)
C2 H1 0.9500
C3 C4 1.3787(18)
C3 H2 0.9500
C4 C5 1.3900(16)
C4 H3 0.9500
C5 C6 1.3991(16)
C5 H4 0.9500
C6 P1 1.8277(12)
P1 N1 1.5479(10)
P1 C7 1.8297(12)
P1 C13 1.8322(12)
C7 C8 1.3960(17)
C7 C12 1.3977(17)
C8 C9 1.3902(18)
C8 H5 0.9500
C9 C10 1.384(2)
C9 H6 0.9500
C10 C11 1.385(2)
C10 H7 0.9500
C11 C12 1.3913(18)
C11 H8 0.9500
C12 H9 0.9500
C13 C14 1.3952(16)
C13 C18 1.3999(17)
C14 C15 1.3927(19)
C14 H10 0.9500
C15 C16 1.384(2)
C15 H11 0.9500
C16 C17 1.391(2)
C16 H12 0.9500
C17 C18 1.3859(18)
C17 H13 0.9500
C18 H14 0.9500
N1 C19 1.4654(14)
C19 C22 1.5349(17)
C19 C21 1.5366(16)
C19 C20 1.5366(17)
C20 H15 0.9800
C20 H16 0.9800
C20 H17 0.9800
C21 H18 0.9800
C21 H19 0.9800
C21 H20 0.9800
C22 H21 0.9800
C22 H22 0.9800
C22 H23 0.9800
C23 H24 0.9800
C23 H25 0.9800
C23 H26 0.9800
C24 H27 0.9800
C24 H28 0.9800
C24 H29 0.9800
C25 H30 0.9800
C25 H31 0.9800
C25 H32 0.9800

loop_
_geom_torsion_atom_site_label_1
_geom_torsion_atom_site_label_2
_geom_torsion_atom_site_label_3
_geom_torsion_atom_site_label_4
_geom_torsion
C24 Si1 C1 C2 -96.41(9)
C25 Si1 C1 C2 135.36(9)
C23 Si1 C1 C2 19.06(10)
C24 Si1 C1 C6 83.00(11)
C25 Si1 C1 C6 -45.24(12)
C23 Si1 C1 C6 -161.53(10)
C6 C1 C2 C3 -0.40(17)
Si1 C1 C2 C3 179.08(10)
C1 C2 C3 C4 1.32(19)
C2 C3 C4 C5 -0.54(18)
C3 C4 C5 C6 -1.13(18)
C4 C5 C6 C1 2.06(17)
C4 C5 C6 P1 -177.69(9)
C2 C1 C6 C5 -1.26(16)
Si1 C1 C6 C5 179.35(9)
C2 C1 C6 P1 178.48(8)
Si1 C1 C6 P1 -0.91(15)
C5 C6 P1 N1 135.21(9)
C1 C6 P1 N1 -44.53(11)
C5 C6 P1 C7 -95.76(10)
C1 C6 P1 C7 84.50(10)
C5 C6 P1 C13 11.10(10)
C1 C6 P1 C13 -168.65(9)
N1 P1 C7 C8 146.61(10)
C6 P1 C7 C8 25.31(11)
C13 P1 C7 C8 -83.73(11)
N1 P1 C7 C12 -37.10(12)
C6 P1 C7 C12 -158.40(10)
C13 P1 C7 C12 92.57(10)
C12 C7 C8 C9 -0.64(19)
P1 C7 C8 C9 175.71(10)
C7 C8 C9 C10 -0.3(2)
C8 C9 C10 C11 0.8(2)
C9 C10 C11 C12 -0.2(2)
C10 C11 C12 C7 -0.8(2)
C8 C7 C12 C11 1.20(19)
P1 C7 C12 C11 -175.19(10)
N1 P1 C13 C14 132.16(10)
C6 P1 C13 C14 -109.04(10)
C7 P1 C13 C14 -0.04(11)
N1 P1 C13 C18 -46.48(11)
C6 P1 C13 C18 72.31(10)
C7 P1 C13 C18 -178.69(9)
C18 C13 C14 C15 -0.20(18)
P1 C13 C14 C15 -178.83(10)
C13 C14 C15 C16 -0.24(19)
C14 C15 C16 C17 0.4(2)
C15 C16 C17 C18 -0.06(19)
C16 C17 C18 C13 -0.39(19)
C14 C13 C18 C17 0.52(17)
P1 C13 C18 C17 179.24(9)
C6 P1 N1 C19 -165.65(11)
C7 P1 N1 C19 74.57(13)
C13 P1 N1 C19 -48.52(13)
P1 N1 C19 C22 -113.43(12)
P1 N1 C19 C21 128.99(11)
P1 N1 C19 C20 9.73(17)

loop_
_cod_changelog_entry_id
_cod_changelog_entry_author
_cod_changelog_entry_date
_cod_changelog_entry_text
1 'Vaitkus, Antanas' 2022-05-09T01:00:00+03:00 'Updated bibliographic information.'
2 'Vaitkus, Antanas' 2022-05-09T01:05:00+03:00
;
 Replaced the '(J\(B' sequence with a backslash symbol ('\')
 in multiple data values.
;
